data_7210304
loop_
_publ_author_name
'Xue, Yun-Shan'
'Zhou, Lian'
'Liu, Mei-Pin'
'Liu, Su-Meng'
'Xu, Yan'
'Du, Hong-Bin'
'You, Xiao-Zeng'

_publ_section_title
;
 Construction of lanthanide metal--organic frameworks with
 highly-connected topology based on a tetrapodal linker
;
_journal_issue 31
_journal_name_full CrystEngComm
_journal_page_first 6229
_journal_paper_doi 10.1039/c3ce40682b
_journal_volume 15
_journal_year 2013
_chemical_formula_sum 'C84 H60 Er4 O30 Si3'
_chemical_formula_weight 2302.63
_chemical_name_systematic
; 
 ? 
;
_space_group_IT_number 66
_symmetry_cell_setting orthorhombic
_symmetry_space_group_name_Hall '-C 2 2c'
_symmetry_space_group_name_H-M 'C c c m'
_atom_sites_solution_hydrogens geom
_atom_sites_solution_primary direct
_atom_sites_solution_secondary difmap
_audit_creation_method SHELXL-97
_cell_angle_alpha 90.00
_cell_angle_beta 90.00
_cell_angle_gamma 90.00
_cell_formula_units_Z 4
_cell_length_a 18.774(2)
_cell_length_b 29.704(3)
_cell_length_c 24.890(3)
_cell_measurement_reflns_used 5794
_cell_measurement_temperature 296(2)
_cell_measurement_theta_max 23.569
_cell_measurement_theta_min 2.375
_cell_volume 13880(3)
_computing_cell_refinement 'Bruker SMART'
_computing_data_collection 'Bruker SMART'
_computing_data_reduction 'Bruker SAINT'
_computing_molecular_graphics 'Bruker SHELXTL'
_computing_publication_material 'Bruker SHELXTL'
_computing_structure_refinement 'SHELXL-97 (Sheldrick, 1997)'
_computing_structure_solution 'SHELXS-97 (Sheldrick, 1990)'
_diffrn_ambient_temperature 296(2)
_diffrn_measured_fraction_theta_full 0.990
_diffrn_measured_fraction_theta_max 0.990
_diffrn_measurement_device_type 'CCD area detector'
_diffrn_measurement_method 'phi and omega scans'
_diffrn_radiation_monochromator graphite
_diffrn_radiation_source 'fine-focus sealed tube'
_diffrn_radiation_type MoK\a
_diffrn_radiation_wavelength 0.71073
_diffrn_reflns_av_R_equivalents 0.0749
_diffrn_reflns_av_sigmaI/netI 0.0929
_diffrn_reflns_limit_h_max 17
_diffrn_reflns_limit_h_min -25
_diffrn_reflns_limit_k_max 39
_diffrn_reflns_limit_k_min -30
_diffrn_reflns_limit_l_max 32
_diffrn_reflns_limit_l_min -33
_diffrn_reflns_number 43190
_diffrn_reflns_theta_full 28.38
_diffrn_reflns_theta_max 28.38
_diffrn_reflns_theta_min 1.52
_exptl_absorpt_coefficient_mu 2.470
_exptl_absorpt_correction_T_max 0.7559
_exptl_absorpt_correction_T_min 0.6648
_exptl_absorpt_correction_type multi-scan
_exptl_crystal_colour pink
_exptl_crystal_density_diffrn 1.102
_exptl_crystal_density_method 'not measured'
_exptl_crystal_description block
_exptl_crystal_F_000 4472
_exptl_crystal_size_max 0.18
_exptl_crystal_size_mid 0.15
_exptl_crystal_size_min 0.12
_platon_squeeze_details
;
;
_refine_diff_density_max 1.418
_refine_diff_density_min -1.582
_refine_diff_density_rms 0.110
_refine_ls_extinction_method none
_refine_ls_goodness_of_fit_ref 1.140
_refine_ls_hydrogen_treatment constr
_refine_ls_matrix_type full
_refine_ls_number_parameters 336
_refine_ls_number_reflns 8819
_refine_ls_number_restraints 82
_refine_ls_restrained_S_all 1.170
_refine_ls_R_factor_all 0.0677
_refine_ls_R_factor_gt 0.0402
_refine_ls_shift/su_max 0.012
_refine_ls_shift/su_mean 0.000
_refine_ls_structure_factor_coef Fsqd
_refine_ls_weighting_details 'calc w=1/[\s^2^(Fo^2^)+(0.0100P)^2^+0.0000P] where P=(Fo^2^+2Fc^2^)/3'
_refine_ls_weighting_scheme calc
_refine_ls_wR_factor_gt 0.0752
_refine_ls_wR_factor_ref 0.0772
_reflns_number_gt 5172
_reflns_number_total 8819
_reflns_threshold_expression >2sigma(I)
_cod_data_source_file c3ce40682b.txt
_cod_data_source_block 3
_cod_depositor_comments
;
The following automatic conversions were performed:

'_symmetry_cell_setting' value 'Orthorhombic' changed to
'orthorhombic' according to
/home/saulius/struct/CIF-dictionaries/cif_core.dic dictionary named
'cif_core.dic' version 2.4.2 from 2011-04-26.

Automatic conversion script
Id: cif_fix_values 1891 2012-01-12 08:04:46Z andrius 
;
_cod_original_sg_symbol_H-M 'Cccm '
_cod_database_code 7210304

loop_
_symmetry_equiv_pos_as_xyz
'x, y, z'
'-x, -y, z'
'-x, y, -z+1/2'
'x, -y, -z+1/2'
'x+1/2, y+1/2, z'
'-x+1/2, -y+1/2, z'
'-x+1/2, y+1/2, -z+1/2'
'x+1/2, -y+1/2, -z+1/2'
'-x, -y, -z'
'x, y, -z'
'x, -y, z-1/2'
'-x, y, z-1/2'
'-x+1/2, -y+1/2, -z'
'x+1/2, y+1/2, -z'
'x+1/2, -y+1/2, z-1/2'
'-x+1/2, y+1/2, z-1/2'

loop_
_atom_site_label
_atom_site_type_symbol
_atom_site_fract_x
_atom_site_fract_y
_atom_site_fract_z
_atom_site_U_iso_or_equiv
_atom_site_adp_type
_atom_site_occupancy
_atom_site_symmetry_multiplicity
_atom_site_calc_flag
_atom_site_refinement_flags
_atom_site_disorder_assembly
_atom_site_disorder_group
Er1 Er 0.176871(19) 0.194614(10) 0.0000 0.03068(9) Uani 1 2 d S . .
Er2 Er 0.26829(2) 0.041701(11) 0.0000 0.04349(12) Uani 1 2 d S . .
Si1 Si 0.0000 0.0000 0.2500 0.0371(8) Uani 1 4 d S . .
Si2 Si 0.5000 -0.11656(7) -0.2500 0.0417(6) Uani 1 2 d S . .
C8 C 0.3221(3) -0.21141(18) -0.42500(19) 0.0407(14) Uani 1 1 d . . .
C9 C 0.3638(3) -0.19072(17) -0.37902(17) 0.0379(13) Uani 1 1 d . . .
C1 C 0.1610(4) 0.10800(19) 0.0778(2) 0.0482(17) Uani 1 1 d . . .
O2 O 0.2131(2) 0.08885(12) 0.05702(13) 0.0599(12) Uani 1 1 d . . .
C2 C 0.1254(3) 0.08466(16) 0.12372(19) 0.0432(15) Uani 1 1 d . . .
C5 C 0.0545(3) 0.03609(16) 0.20501(17) 0.0403(14) Uani 1 1 d . . .
C12 C 0.4418(3) -0.15025(18) -0.29563(17) 0.0401(14) Uani 1 1 d . . .
C3 C 0.0604(3) 0.09867(16) 0.14190(19) 0.0493(16) Uani 1 1 d . . .
H3A H 0.0394 0.1243 0.1273 0.059 Uiso 1 1 calc R . .
O1 O 0.1348(2) 0.14508(12) 0.06341(13) 0.0628(13) Uani 1 1 d . . .
C6 C 0.1209(3) 0.02351(17) 0.1864(2) 0.0568(18) Uani 1 1 d . . .
H6A H 0.1425 -0.0020 0.2008 0.068 Uiso 1 1 calc R . .
C14 C 0.4213(3) -0.21201(17) -0.3564(2) 0.0597(19) Uani 1 1 d . . .
H14A H 0.4344 -0.2404 -0.3686 0.072 Uiso 1 1 calc R . .
C7 C 0.1567(3) 0.04788(17) 0.1466(2) 0.0592(19) Uani 1 1 d . . .
H7A H 0.2019 0.0390 0.1356 0.071 Uiso 1 1 calc R . .
C13 C 0.4605(3) -0.19175(19) -0.3154(2) 0.0618(19) Uani 1 1 d . . .
H13A H 0.5000 -0.2065 -0.3013 0.074 Uiso 1 1 calc R . .
C11 C 0.3849(3) -0.12938(18) -0.3191(2) 0.0610(19) Uani 1 1 d . . .
H11A H 0.3722 -0.1008 -0.3070 0.073 Uiso 1 1 calc R . .
C4 C 0.0255(3) 0.07473(17) 0.1822(2) 0.0531(17) Uani 1 1 d . . .
H4A H -0.0186 0.0849 0.1943 0.064 Uiso 1 1 calc R . .
C10 C 0.3452(3) -0.14875(18) -0.3600(2) 0.0597(18) Uani 1 1 d . . .
H10A H 0.3064 -0.1335 -0.3745 0.072 Uiso 1 1 calc R . .
O5 O 0.3426(2) -0.24927(12) -0.44025(13) 0.0680(14) Uani 1 1 d . . .
O1W O 0.0502(3) 0.20317(16) 0.0000 0.0641(16) Uani 1 2 d S . .
O6 O 0.2722(2) -0.18907(13) -0.44501(15) 0.0668(13) Uani 1 1 d . . .
O2W O 0.3472(4) 0.1042(2) 0.0000 0.117(3) Uani 1 2 d SU . .
O3W O 0.1574(4) -0.0014(2) 0.0000 0.130(3) Uani 1 2 d SU . .
C17 C 0.4457(4) -0.0806(2) -0.2038(2) 0.0494(16) Uani 1 1 d D . .
C21 C 0.3306(5) -0.0048(2) -0.0834(2) 0.061(2) Uani 1 1 d . . .
C20 C 0.3711(4) -0.0304(2) -0.1258(2) 0.0600(19) Uani 1 1 d D A .
C15A C 0.3401(8) -0.0606(5) -0.1498(5) 0.084(5) Uani 0.50 1 d PDU A 1
H15A H 0.2928 -0.0672 -0.1420 0.100 Uiso 0.50 1 calc PR A 1
C16A C 0.3781(7) -0.0858(5) -0.1901(5) 0.088(5) Uani 0.50 1 d PDU A 1
H16A H 0.3526 -0.1079 -0.2083 0.106 Uiso 0.50 1 calc PR A 1
C18A C 0.4726(7) -0.0390(4) -0.1809(4) 0.062(4) Uani 0.50 1 d PDU A 1
H18A H 0.5163 -0.0283 -0.1931 0.075 Uiso 0.50 1 calc PR A 1
C19A C 0.4376(6) -0.0146(4) -0.1425(5) 0.069(4) Uani 0.50 1 d PDU A 1
H19A H 0.4573 0.0115 -0.1280 0.083 Uiso 0.50 1 calc PR A 1
O3A O 0.2699(5) -0.0132(3) -0.0679(3) 0.059(2) Uani 0.50 1 d PU . 1
O4A O 0.3138(6) 0.0287(4) -0.0918(3) 0.078(3) Uani 0.50 1 d PU . 1
C15 C 0.4101(8) -0.0734(4) -0.1110(5) 0.087(4) Uani 0.50 1 d PDU A 2
H15B H 0.4102 -0.0829 -0.0754 0.105 Uiso 0.50 1 calc PR A 2
C16 C 0.4454(8) -0.0987(4) -0.1493(4) 0.082(4) Uani 0.50 1 d PDU A 2
H16B H 0.4676 -0.1257 -0.1407 0.098 Uiso 0.50 1 calc PR A 2
C18 C 0.4074(7) -0.0474(4) -0.2165(4) 0.050(3) Uani 0.50 1 d PD A 2
H18B H 0.4038 -0.0388 -0.2523 0.060 Uiso 0.50 1 calc PR A 2
C19 C 0.3710(7) -0.0237(4) -0.1781(4) 0.050(3) Uani 0.50 1 d PD A 2
H19B H 0.3429 -0.0001 -0.1904 0.060 Uiso 0.50 1 calc PR A 2
O3 O 0.3336(8) -0.0202(4) -0.0377(4) 0.130(4) Uani 0.50 1 d PU . 2
O4 O 0.3638(6) 0.0302(4) -0.0586(4) 0.097(3) Uani 0.50 1 d PU . 2

loop_
_atom_site_aniso_label
_atom_site_aniso_U_11
_atom_site_aniso_U_22
_atom_site_aniso_U_33
_atom_site_aniso_U_23
_atom_site_aniso_U_13
_atom_site_aniso_U_12
Er1 0.0407(2) 0.02537(17) 0.02594(17) 0.000 0.000 0.00098(16)
Er2 0.0552(3) 0.0380(2) 0.0373(2) 0.000 0.000 0.00629(19)
Si1 0.052(2) 0.0344(17) 0.0251(15) 0.000 0.000 0.000
Si2 0.0466(16) 0.0544(15) 0.0242(11) 0.000 -0.0068(11) 0.000
C8 0.054(4) 0.038(3) 0.030(3) -0.004(2) -0.001(3) -0.013(3)
C9 0.046(4) 0.039(3) 0.029(3) -0.005(2) -0.011(3) 0.001(3)
C1 0.072(5) 0.043(4) 0.030(3) 0.000(3) 0.003(3) -0.016(3)
O2 0.076(4) 0.062(3) 0.042(2) -0.0015(19) 0.023(2) -0.009(2)
C2 0.068(5) 0.028(3) 0.033(3) 0.005(2) 0.011(3) 0.009(3)
C5 0.057(4) 0.039(3) 0.025(3) 0.004(2) 0.000(3) 0.011(3)
C12 0.042(4) 0.053(4) 0.025(3) -0.006(2) -0.009(3) 0.006(3)
C3 0.070(5) 0.031(3) 0.047(3) 0.015(3) 0.008(3) 0.014(3)
O1 0.085(4) 0.045(3) 0.058(3) 0.025(2) 0.003(2) -0.011(2)
C6 0.075(5) 0.048(4) 0.047(4) 0.016(3) 0.017(4) 0.025(3)
C14 0.083(6) 0.044(4) 0.052(4) -0.014(3) -0.026(4) 0.024(3)
C7 0.074(5) 0.054(4) 0.050(4) 0.013(3) 0.029(3) 0.024(3)
C13 0.077(5) 0.060(4) 0.048(4) -0.011(3) -0.033(3) 0.026(4)
C11 0.072(5) 0.052(4) 0.059(4) -0.034(3) -0.030(4) 0.017(3)
C4 0.060(5) 0.050(4) 0.049(4) 0.016(3) 0.014(3) 0.017(3)
C10 0.067(5) 0.057(4) 0.055(4) -0.020(3) -0.029(3) 0.020(3)
O5 0.110(5) 0.042(3) 0.052(2) -0.0194(19) -0.024(2) 0.003(2)
O1W 0.049(4) 0.067(4) 0.076(4) 0.000 0.000 0.000(3)
O6 0.067(3) 0.065(3) 0.068(3) -0.020(2) -0.032(2) 0.013(3)
O2W 0.095(6) 0.089(5) 0.166(6) 0.000 0.000 -0.012(4)
O3W 0.114(6) 0.139(6) 0.138(5) 0.000 0.000 0.065(5)
C17 0.056(5) 0.066(4) 0.027(3) -0.009(3) 0.004(3) -0.009(4)
C21 0.093(7) 0.057(5) 0.033(4) 0.002(3) -0.008(4) 0.000(5)
C20 0.068(6) 0.072(5) 0.040(4) -0.020(3) 0.003(4) 0.009(4)
C15A 0.060(8) 0.102(8) 0.089(8) -0.033(7) 0.026(7) 0.002(7)
C16A 0.082(9) 0.095(8) 0.088(8) -0.055(7) -0.005(7) -0.011(7)
C18A 0.062(8) 0.063(7) 0.062(7) -0.028(6) 0.019(6) -0.011(6)
C19A 0.067(8) 0.065(7) 0.077(7) -0.027(6) 0.019(7) -0.015(6)
O3A 0.046(5) 0.073(6) 0.058(5) -0.034(4) 0.006(5) -0.007(5)
O4A 0.097(7) 0.073(6) 0.065(6) 0.000(5) 0.026(5) 0.039(6)
C15 0.117(9) 0.094(8) 0.051(6) 0.012(6) 0.014(7) 0.040(7)
C16 0.110(9) 0.079(7) 0.056(7) -0.003(6) 0.018(7) 0.045(7)
C18 0.074(10) 0.042(7) 0.035(7) 0.000(6) -0.008(7) 0.011(7)
C19 0.068(10) 0.042(7) 0.040(7) 0.000(6) -0.005(7) 0.014(6)
O3 0.170(9) 0.124(7) 0.095(6) 0.012(5) 0.044(6) 0.078(7)
O4 0.089(7) 0.092(6) 0.108(7) -0.055(6) 0.020(6) -0.028(5)

loop_
_atom_type_symbol
_atom_type_description
_atom_type_scat_dispersion_real
_atom_type_scat_dispersion_imag
_atom_type_scat_source
C C 0.0033 0.0016 'International Tables Vol C Tables 4.2.6.8 and 6.1.1.4'
H H 0.0000 0.0000 'International Tables Vol C Tables 4.2.6.8 and 6.1.1.4'
O O 0.0106 0.0060 'International Tables Vol C Tables 4.2.6.8 and 6.1.1.4'
Er Er -0.2586 4.9576 'International Tables Vol C Tables 4.2.6.8 and 6.1.1.4'
Si Si 0.0817 0.0704 'International Tables Vol C Tables 4.2.6.8 and 6.1.1.4'

loop_
_geom_angle_atom_site_label_1
_geom_angle_atom_site_label_2
_geom_angle_atom_site_label_3
_geom_angle
_geom_angle_site_symmetry_1
_geom_angle_site_symmetry_3
O6 Er1 O6 74.6(2) 4_554 11_556
O6 Er1 O5 77.49(15) 4_554 7_554
O6 Er1 O5 125.41(14) 11_556 7_554
O6 Er1 O5 125.41(14) 4_554 16_556
O6 Er1 O5 77.49(15) 11_556 16_556
O5 Er1 O5 82.15(18) 7_554 16_556
O6 Er1 O1 79.02(14) 4_554 10
O6 Er1 O1 129.92(15) 11_556 10
O5 Er1 O1 87.98(13) 7_554 10
O5 Er1 O1 150.17(16) 16_556 10
O6 Er1 O1 129.92(15) 4_554 .
O6 Er1 O1 79.02(14) 11_556 .
O5 Er1 O1 150.17(16) 7_554 .
O5 Er1 O1 87.98(13) 16_556 .
O1 Er1 O1 86.78(18) 10 .
O6 Er1 O1W 142.71(11) 4_554 .
O6 Er1 O1W 142.71(11) 11_556 .
O5 Er1 O1W 76.20(14) 7_554 .
O5 Er1 O1W 76.20(14) 16_556 .
O1 Er1 O1W 74.12(14) 10 .
O1 Er1 O1W 74.12(14) . .
O2 Er2 O2 78.35(19) . 10
O2 Er2 O4 92.9(3) . 10
O2 Er2 O4 147.0(2) 10 10
O2 Er2 O4 147.0(2) . .
O2 Er2 O4 92.9(3) 10 .
O4 Er2 O4 77.3(6) 10 .
O2 Er2 O3A 89.1(3) . 10
O2 Er2 O3A 153.3(2) 10 10
O4 Er2 O3A 55.9(3) 10 10
O4 Er2 O3A 109.7(4) . 10
O2 Er2 O3A 153.3(2) . .
O2 Er2 O3A 89.1(3) 10 .
O4 Er2 O3A 109.7(4) 10 .
O4 Er2 O3A 55.9(3) . .
O3A Er2 O3A 92.0(5) 10 .
O2 Er2 O2W 78.46(17) . .
O2 Er2 O2W 78.46(17) 10 .
O4 Er2 O2W 68.6(3) 10 .
O4 Er2 O2W 68.6(3) . .
O3A Er2 O2W 122.3(2) 10 .
O3A Er2 O2W 122.3(2) . .
O2 Er2 O3 117.8(3) . 10
O2 Er2 O3 163.6(3) 10 10
O4 Er2 O3 41.6(4) 10 10
O4 Er2 O3 74.9(4) . 10
O3A Er2 O3 35.0(3) 10 10
O3A Er2 O3 75.1(3) . 10
O2W Er2 O3 106.3(4) . 10
O2 Er2 O3 163.6(3) . .
O2 Er2 O3 117.8(3) 10 .
O4 Er2 O3 74.9(4) 10 .
O4 Er2 O3 41.6(4) . .
O3A Er2 O3 75.1(3) 10 .
O3A Er2 O3 35.0(3) . .
O2W Er2 O3 106.3(4) . .
O3 Er2 O3 46.0(5) 10 .
O2 Er2 O3W 86.22(16) . .
O2 Er2 O3W 86.22(16) 10 .
O4 Er2 O3W 125.3(2) 10 .
O4 Er2 O3W 125.3(2) . .
O3A Er2 O3W 69.4(2) 10 .
O3A Er2 O3W 69.4(2) . .
O2W Er2 O3W 160.2(2) . .
O3 Er2 O3W 91.9(4) 10 .
O3 Er2 O3W 91.9(4) . .
O2 Er2 O4A 70.9(2) . 10
O2 Er2 O4A 147.3(2) 10 10
O4 Er2 O4A 30.0(3) 10 10
O4 Er2 O4A 106.8(5) . 10
O3A Er2 O4A 38.8(3) 10 10
O3A Er2 O4A 123.5(3) . 10
O2W Er2 O4A 84.7(3) . 10
O3 Er2 O4A 48.9(3) 10 10
O3 Er2 O4A 93.7(4) . 10
O3W Er2 O4A 102.3(3) . 10
O2 Er2 O4A 147.3(2) . .
O2 Er2 O4A 70.9(2) 10 .
O4 Er2 O4A 106.8(5) 10 .
O4 Er2 O4A 30.0(3) . .
O3A Er2 O4A 123.5(3) 10 .
O3A Er2 O4A 38.8(3) . .
O2W Er2 O4A 84.7(3) . .
O3 Er2 O4A 93.7(4) 10 .
O3 Er2 O4A 48.9(3) . .
O3W Er2 O4A 102.3(3) . .
O4A Er2 O4A 135.4(5) 10 .
C5 Si1 C5 105.9(3) 2 .
C5 Si1 C5 109.5(3) 2 4
C5 Si1 C5 113.1(3) . 4
C5 Si1 C5 113.1(3) 2 3
C5 Si1 C5 109.5(3) . 3
C5 Si1 C5 105.9(3) 4 3
C12 Si2 C12 115.2(3) 3_654 .
C12 Si2 C17 104.6(2) 3_654 .
C12 Si2 C17 111.2(3) . .
C12 Si2 C17 111.2(3) 3_654 3_654
C12 Si2 C17 104.6(2) . 3_654
C17 Si2 C17 110.3(4) . 3_654
O5 C8 O6 126.0(5) . .
O5 C8 C9 115.8(5) . .
O6 C8 C9 118.2(5) . .
C14 C9 C10 118.4(5) . .
C14 C9 C8 122.0(5) . .
C10 C9 C8 119.7(5) . .
O2 C1 O1 126.1(5) . .
O2 C1 C2 117.3(5) . .
O1 C1 C2 116.7(6) . .
C1 O2 Er2 155.5(4) . .
C7 C2 C3 119.4(5) . .
C7 C2 C1 119.8(6) . .
C3 C2 C1 120.8(5) . .
C6 C5 C4 116.1(5) . .
C6 C5 Si1 122.9(4) . .
C4 C5 Si1 120.4(4) . .
C11 C12 C13 117.1(5) . .
C11 C12 Si2 118.3(4) . .
C13 C12 Si2 123.3(4) . .
C2 C3 C4 120.2(5) . .
C2 C3 H3A 119.9 . .
C4 C3 H3A 119.9 . .
C1 O1 Er1 128.4(4) . .
C5 C6 C7 122.1(5) . .
C5 C6 H6A 119.0 . .
C7 C6 H6A 119.0 . .
C9 C14 C13 121.1(5) . .
C9 C14 H14A 119.5 . .
C13 C14 H14A 119.5 . .
C2 C7 C6 120.1(6) . .
C2 C7 H7A 119.9 . .
C6 C7 H7A 119.9 . .
C12 C13 C14 121.0(5) . .
C12 C13 H13A 119.5 . .
C14 C13 H13A 119.5 . .
C12 C11 C10 123.0(5) . .
C12 C11 H11A 118.5 . .
C10 C11 H11A 118.5 . .
C5 C4 C3 122.0(5) . .
C5 C4 H4A 119.0 . .
C3 C4 H4A 119.0 . .
C9 C10 C11 119.5(5) . .
C9 C10 H10A 120.3 . .
C11 C10 H10A 120.3 . .
C8 O5 Er1 144.5(4) . 7_544
C8 O6 Er1 142.7(4) . 11
C18 C17 C16A 67.0(8) . .
C18 C17 C18A 68.4(7) . .
C16A C17 C18A 109.4(8) . .
C18 C17 C16 121.1(8) . .
C16A C17 C16 73.3(8) . .
C18A C17 C16 87.1(7) . .
C18 C17 Si2 127.2(6) . .
C16A C17 Si2 127.8(7) . .
C18A C17 Si2 122.6(6) . .
C16 C17 Si2 111.3(6) . .
O4A C21 O3A 88.7(10) . .
O4A C21 O3 123.0(9) . .
O3A C21 O3 71.1(8) . .
O4A C21 O4 60.8(8) . .
O3A C21 O4 116.0(8) . .
O3 C21 O4 81.0(8) . .
O4A C21 C20 118.8(8) . .
O3A C21 C20 125.8(7) . .
O3 C21 C20 116.0(8) . .
O4 C21 C20 118.2(8) . .
O4A C21 Er2 63.5(6) . .
O3A C21 Er2 58.1(4) . .
O3 C21 Er2 60.5(5) . .
O4 C21 Er2 58.0(5) . .
C20 C21 Er2 174.5(5) . .
C15A C20 C19 68.2(8) . .
C15A C20 C19A 121.8(9) . .
C19 C20 C19A 70.0(8) . .
C15A C20 C21 118.1(9) . .
C19 C20 C21 128.1(7) . .
C19A C20 C21 119.3(7) . .
C15A C20 C15 74.3(9) . .
C19 C20 C15 111.5(8) . .
C19A C20 C15 85.7(9) . .
C21 C20 C15 119.8(7) . .
C20 C15A C16A 119.1(13) . .
C20 C15A H15A 120.5 . .
C16A C15A H15A 120.5 . .
C17 C16A C15A 126.3(11) . .
C17 C16A H16A 116.8 . .
C15A C16A H16A 116.8 . .
C19A C18A C17 124.0(10) . .
C19A C18A H18A 118.0 . .
C17 C18A H18A 118.0 . .
C18A C19A C20 117.3(10) . .
C18A C19A H19A 121.4 . .
C20 C19A H19A 121.4 . .
C21 O3A O4A 41.4(5) . .
C21 O3A Er2 95.5(5) . .
O4A O3A Er2 74.7(4) . .
C21 O4A O3A 49.9(7) . .
C21 O4A Er2 93.8(7) . .
O3A O4A Er2 66.5(4) . .
C16 C15 C20 121.4(10) . .
C16 C15 H15B 119.3 . .
C20 C15 H15B 119.3 . .
C15 C16 C17 116.3(10) . .
C15 C16 H16B 121.8 . .
C17 C16 H16B 121.8 . .
C17 C18 C19 120.8(10) . .
C17 C18 H18B 119.6 . .
C19 C18 H18B 119.6 . .
C20 C19 C18 127.9(10) . .
C20 C19 H19B 116.1 . .
C18 C19 H19B 116.1 . .
C21 O3 O4 52.9(6) . .
C21 O3 Er2 93.0(6) . .
O4 O3 Er2 67.2(5) . .
C21 O4 O3 46.1(5) . .
C21 O4 Er2 92.5(6) . .
O3 O4 Er2 71.2(5) . .

loop_
_geom_bond_atom_site_label_1
_geom_bond_atom_site_label_2
_geom_bond_distance
_geom_bond_site_symmetry_2
Er1 O6 2.259(4) 4_554
Er1 O6 2.259(4) 11_556
Er1 O5 2.263(3) 7_554
Er1 O5 2.263(3) 16_556
Er1 O1 2.298(3) 10
Er1 O1 2.298(3) .
Er1 O1W 2.391(6) .
Er2 O2 2.247(4) .
Er2 O2 2.247(4) 10
Er2 O4 2.337(10) 10
Er2 O4 2.337(10) .
Er2 O3A 2.349(7) 10
Er2 O3A 2.349(7) .
Er2 O2W 2.375(7) .
Er2 O3 2.401(9) 10
Er2 O3 2.401(9) .
Er2 O3W 2.444(8) .
Er2 O4A 2.471(8) 10
Er2 O4A 2.471(8) .
Si1 C5 1.858(5) 2
Si1 C5 1.858(5) .
Si1 C5 1.858(5) 4
Si1 C5 1.858(5) 3
Si2 C12 1.867(5) 3_654
Si2 C12 1.867(5) .
Si2 C17 1.871(6) .
Si2 C17 1.871(6) 3_654
C8 O5 1.248(5) .
C8 O6 1.251(6) .
C8 C9 1.517(6) .
C9 C14 1.372(7) .
C9 C10 1.378(6) .
C1 O2 1.244(7) .
C1 O1 1.259(6) .
C1 C2 1.495(7) .
C2 C7 1.365(6) .
C2 C3 1.365(7) .
C5 C6 1.380(7) .
C5 C4 1.392(6) .
C12 C11 1.365(7) .
C12 C13 1.373(6) .
C3 C4 1.394(6) .
C3 H3A 0.9300 .
C6 C7 1.400(7) .
C6 H6A 0.9300 .
C14 C13 1.394(7) .
C14 H14A 0.9300 .
C7 H7A 0.9300 .
C13 H13A 0.9300 .
C11 C10 1.387(6) .
C11 H11A 0.9300 .
C4 H4A 0.9300 .
C10 H10A 0.9300 .
O5 Er1 2.263(3) 7_544
O6 Er1 2.259(4) 11
C17 C18 1.261(10) .
C17 C16A 1.324(12) .
C17 C18A 1.450(10) .
C17 C16 1.461(10) .
C21 O4A 1.063(9) .
C21 O3A 1.228(10) .
C21 O3 1.229(10) .
C21 O4 1.360(10) .
C21 C20 1.507(8) .
C20 C15A 1.224(14) .
C20 C19 1.315(9) .
C20 C19A 1.397(11) .
C20 C15 1.519(13) .
C15A C16A 1.442(12) .
C15A H15A 0.9300 .
C16A H16A 0.9300 .
C18A C19A 1.370(11) .
C18A H18A 0.9300 .
C19A H19A 0.9300 .
O3A O4A 1.606(13) .
C15 C16 1.382(12) .
C15 H15B 0.9300 .
C16 H16B 0.9300 .
C18 C19 1.368(11) .
C18 H18B 0.9300 .
C19 H19B 0.9300 .
O3 O4 1.684(14) .

loop_
_platon_squeeze_void_nr
_platon_squeeze_void_average_x
_platon_squeeze_void_average_y
_platon_squeeze_void_average_z
_platon_squeeze_void_volume
_platon_squeeze_void_count_electrons
_platon_squeeze_void_content
1 -0.004 0.000 -0.012 6733 1618 ' '
